data_7042646
loop_
_publ_author_name
'Escuer, Albert'
'Mayans, Julia'
'Font-Bardia, Merce'
'G\'orecki, Marcin'
'Di Bari, Lorenzo'

_publ_section_title
;
 Syntheses, structures, chiroptical and magnetic properties of chiral
 clusters built from Schiff bases: a novel [MnIIMnIII6NaI2] core
;
_journal_name_full 'Dalton Trans.'
_journal_paper_doi 10.1039/C7DT00811B
_journal_year 2017
_chemical_absolute_configuration rm
_chemical_formula_moiety 'C96 H90 Cl6 Mn7 N6 Na2 O20, 1.5(C H4 O), 2(H2 O)'
_chemical_formula_sum 'C97.5 H100 Cl6 Mn7 N6 Na2 O23.5'
_chemical_formula_weight 2375.09
_chemical_name_systematic
;
 ?
;
_space_group_crystal_system trigonal
_space_group_IT_number 146
_space_group_name_Hall 'R 3'
_space_group_name_H-M_alt 'R 3 :H'
_symmetry_space_group_name_Hall 'R 3'
_symmetry_space_group_name_H-M 'R 3 :H'
_atom_sites_solution_hydrogens geom
_audit_creation_method SHELXL-97
_audit_update_record
;
2017-03-06 deposited with the CCDC.
2017-04-04 downloaded from the CCDC.
;
_cell_angle_alpha 90
_cell_angle_beta 90
_cell_angle_gamma 120
_cell_formula_units_Z 3
_cell_length_a 19.6858(15)
_cell_length_b 19.6858(15)
_cell_length_c 28.677(2)
_cell_measurement_reflns_used 4115
_cell_measurement_temperature 100(2)
_cell_measurement_theta_max 22.36
_cell_measurement_theta_min 2.49
_cell_volume 9624.3(12)
_computing_cell_refinement 'Bruker SAINT'
_computing_data_collection 'Bruker APEX2'
_computing_data_reduction 'Bruker SAINT'
_computing_molecular_graphics 'Bruker SHELXTL'
_computing_publication_material 'Bruker SHELXTL'
_computing_structure_refinement 'SHELXL-2014 (Sheldrick 2014)'
_computing_structure_solution 'SHELXS-97 (Sheldrick 2008)'
_diffrn_ambient_temperature 100(2)
_diffrn_measured_fraction_theta_full 0.997
_diffrn_measured_fraction_theta_max 0.996
_diffrn_measurement_device_type 'D8 Venture'
_diffrn_measurement_method '\f and \w scans'
_diffrn_radiation_type MoK\a
_diffrn_radiation_wavelength 0.71073
_diffrn_reflns_av_R_equivalents 0.1093
_diffrn_reflns_av_sigmaI/netI 0.1467
_diffrn_reflns_Laue_measured_fraction_full 0.997
_diffrn_reflns_Laue_measured_fraction_max 0.996
_diffrn_reflns_limit_h_max 24
_diffrn_reflns_limit_h_min -24
_diffrn_reflns_limit_k_max 24
_diffrn_reflns_limit_k_min -24
_diffrn_reflns_limit_l_max 35
_diffrn_reflns_limit_l_min -34
_diffrn_reflns_number 22116
_diffrn_reflns_point_group_measured_fraction_full 0.991
_diffrn_reflns_point_group_measured_fraction_max 0.988
_diffrn_reflns_theta_full 25.242
_diffrn_reflns_theta_max 26.392
_diffrn_reflns_theta_min 2.493
_diffrn_source microfocus
_exptl_absorpt_coefficient_mu 0.857
_exptl_absorpt_correction_T_max 0.7454
_exptl_absorpt_correction_T_min 0.6323
_exptl_absorpt_correction_type multi-scan
_exptl_absorpt_process_details sadabs
_exptl_crystal_colour red
_exptl_crystal_density_diffrn 1.229
_exptl_crystal_description prism
_exptl_crystal_F_000 3642
_exptl_crystal_preparation ', Magnetic properties'
_exptl_crystal_recrystallization_method 'Re-crystallisation from solvent: Methanol:acetonitrile 1:1; diethylether'
_exptl_crystal_size_max 0.117
_exptl_crystal_size_mid 0.117
_exptl_crystal_size_min 0.059
_refine_diff_density_max 0.941
_refine_diff_density_min -0.390
_refine_diff_density_rms 0.082
_refine_ls_abs_structure_details
;
 Flack x determined using 1922 quotients [(I+)-(I-)]/[(I+)+(I-)]
 (Parsons and Flack (2004), Acta Cryst. A60, s61).
;
_refine_ls_abs_structure_Flack 0.004(15)
_refine_ls_extinction_method none
_refine_ls_goodness_of_fit_ref 0.983
_refine_ls_hydrogen_treatment constr
_refine_ls_matrix_type full
_refine_ls_number_parameters 402
_refine_ls_number_reflns 8692
_refine_ls_number_restraints 9
_refine_ls_restrained_S_all 0.991
_refine_ls_R_factor_all 0.1079
_refine_ls_R_factor_gt 0.0441
_refine_ls_shift/su_max 0.000
_refine_ls_shift/su_mean 0.000
_refine_ls_structure_factor_coef Fsqd
_refine_ls_weighting_details
;
 w=1/[\s^2^(Fo^2^)+(0.0447P)^2^]
 where P=(Fo^2^+2Fc^2^)/3
;
_refine_ls_weighting_scheme calc
_refine_ls_wR_factor_gt 0.1137
_refine_ls_wR_factor_ref 0.1246
_reflns_Friedel_coverage 0.982
_reflns_Friedel_fraction_full 0.986
_reflns_Friedel_fraction_max 0.979
_reflns_number_gt 5179
_reflns_number_total 8692
_reflns_threshold_expression 'I > 2\s(I)'
_cod_data_source_file c7dt00811b2.cif
_cod_data_source_block mo_i06ub38a_0m_aa_sq_d
_cod_original_cell_volume 9624.4(16)
_cod_original_formula_sum 'C97.50 H100 Cl6 Mn7 N6 Na2 O23.50'
_cod_database_code 7042646
_shelx_space_group_comment
;
The symmetry employed for this shelxl refinement is uniquely defined
by the following loop, which should always be used as a source of
symmetry information in preference to the above space-group names.
They are only intended as comments.
;

loop_
_space_group_symop_operation_xyz
'x, y, z'
'-y, x-y, z'
'-x+y, -x, z'
'x+2/3, y+1/3, z+1/3'
'-y+2/3, x-y+1/3, z+1/3'
'-x+y+2/3, -x+1/3, z+1/3'
'x+1/3, y+2/3, z+2/3'
'-y+1/3, x-y+2/3, z+2/3'
'-x+y+1/3, -x+2/3, z+2/3'

loop_
_atom_site_label
_atom_site_type_symbol
_atom_site_fract_x
_atom_site_fract_y
_atom_site_fract_z
_atom_site_U_iso_or_equiv
_atom_site_adp_type
_atom_site_occupancy
_atom_site_site_symmetry_order
_atom_site_calc_flag
_atom_site_refinement_flags_posn
_atom_site_refinement_flags_adp
_atom_site_refinement_flags_occupancy
Mn1 Mn 0.42736(7) 0.76332(7) 0.60734(4) 0.0218(3) Uani 1 1 d . . .
Mn2 Mn 0.41890(7) 0.64996(7) 0.39190(5) 0.0221(3) Uani 1 1 d . . .
Mn3 Mn 0.3333 0.6667 0.50111(9) 0.0104(4) Uani 1 3 d S T P
Cl1 Cl 0.33528(15) 0.82134(15) 0.60917(10) 0.0433(7) Uani 1 1 d . . .
Cl2 Cl 0.50334(14) 0.80548(15) 0.39072(10) 0.0457(7) Uani 1 1 d . . .
Na1 Na 0.3333 0.6667 0.7074(2) 0.0350(17) Uani 1 3 d S T P
Na2 Na 0.3333 0.6667 0.2924(2) 0.0362(17) Uani 1 3 d S T P
O1 O 0.4272(3) 0.7613(3) 0.5428(3) 0.0325(19) Uani 1 1 d . . .
O2 O 0.4427(4) 0.7702(3) 0.6728(2) 0.0328(18) Uani 1 1 d . . .
O3 O 0.4513(4) 0.7188(4) 0.7552(3) 0.052(2) Uani 1 1 d . . .
O4 O 0.4200(3) 0.6567(3) 0.4578(3) 0.0326(18) Uani 1 1 d . . .
O5 O 0.4235(4) 0.6387(4) 0.3271(3) 0.0400(19) Uani 1 1 d . . .
O6 O 0.3737(4) 0.5953(4) 0.2403(2) 0.0437(18) Uani 1 1 d D U .
O7 O 0.3333 0.6667 0.6117(4) 0.034(3) Uani 1 3 d S T P
O8 O 0.3333 0.6667 0.3856(4) 0.031(3) Uani 1 3 d S T P
N1 N 0.5230(4) 0.8676(4) 0.6004(3) 0.035(2) Uani 1 1 d . . .
N2 N 0.5059(4) 0.6293(4) 0.4014(3) 0.0337(19) Uani 1 1 d . . .
C1 C 0.4948(6) 0.8256(6) 0.5225(4) 0.044(3) Uani 1 1 d . . .
H1A H 0.4827 0.8362 0.4911 0.053 Uiso 1 1 calc R U .
H1B H 0.5374 0.8136 0.5202 0.053 Uiso 1 1 calc R U .
C2 C 0.5200(5) 0.8991(5) 0.5550(3) 0.044(3) Uani 1 1 d . . .
H2 H 0.4763 0.9103 0.5556 0.053 Uiso 1 1 calc R U .
C3 C 0.5944(3) 0.9747(3) 0.5400(2) 0.046(3) Uani 1 1 d G . .
C4 C 0.6527(5) 0.9759(4) 0.5120(3) 0.057(3) Uani 1 1 d G . .
H4 H 0.6477 0.9286 0.5010 0.068 Uiso 1 1 calc R U .
C5 C 0.7183(4) 1.0470(5) 0.5003(3) 0.082(5) Uani 1 1 d G . .
H5 H 0.7576 1.0478 0.4814 0.099 Uiso 1 1 calc R U .
C6 C 0.7256(4) 1.1169(4) 0.5165(3) 0.081(5) Uani 1 1 d G . .
H6 H 0.7699 1.1650 0.5086 0.097 Uiso 1 1 calc R U .
C7 C 0.6674(5) 1.1157(3) 0.5445(3) 0.069(4) Uani 1 1 d G . .
H7 H 0.6723 1.1629 0.5555 0.083 Uiso 1 1 calc R U .
C8 C 0.6018(4) 1.0446(4) 0.5563(2) 0.060(3) Uani 1 1 d G . .
H8 H 0.5624 1.0438 0.5752 0.072 Uiso 1 1 calc R U .
C9 C 0.5770(6) 0.9030(6) 0.6304(4) 0.043(3) Uani 1 1 d . . .
H9 H 0.6188 0.9527 0.6223 0.052 Uiso 1 1 calc R U .
C10 C 0.5791(6) 0.8740(6) 0.6746(4) 0.042(3) Uani 1 1 d . . .
C11 C 0.6478(6) 0.9131(6) 0.7014(4) 0.047(3) Uani 1 1 d . U .
H11 H 0.6923 0.9565 0.6886 0.056 Uiso 1 1 calc R U .
C12 C 0.6514(6) 0.8896(6) 0.7455(4) 0.046(3) Uani 1 1 d . U .
H12 H 0.6979 0.9180 0.7628 0.055 Uiso 1 1 calc R U .
C13 C 0.5890(6) 0.8256(6) 0.7651(4) 0.050(3) Uani 1 1 d . . .
H13 H 0.5928 0.8097 0.7955 0.060 Uiso 1 1 calc R U .
C14 C 0.5190(6) 0.7837(6) 0.7396(4) 0.044(3) Uani 1 1 d . . .
C15 C 0.5122(6) 0.8083(6) 0.6939(4) 0.040(3) Uani 1 1 d . . .
C16 C 0.4607(8) 0.6841(8) 0.7960(5) 0.084(5) Uani 1 1 d . . .
H16A H 0.5020 0.6716 0.7912 0.126 Uiso 1 1 calc R U .
H16B H 0.4119 0.6365 0.8030 0.126 Uiso 1 1 calc R U .
H16C H 0.4745 0.7205 0.8219 0.126 Uiso 1 1 calc R U .
C17 C 0.4971(5) 0.6797(6) 0.4749(4) 0.033(2) Uani 1 1 d . . .
H17A H 0.4952 0.6718 0.5087 0.040 Uiso 1 1 calc R U .
H17B H 0.5325 0.7355 0.4684 0.040 Uiso 1 1 calc R U .
C18 C 0.5277(5) 0.6311(6) 0.4512(3) 0.039(2) Uani 1 1 d . . .
H18 H 0.4989 0.5770 0.4637 0.047 Uiso 1 1 calc R U .
C19 C 0.6138(3) 0.6646(4) 0.4607(3) 0.047(3) Uani 1 1 d G . .
C20 C 0.6374(4) 0.6313(4) 0.4952(3) 0.064(3) Uani 1 1 d G . .
H20 H 0.6000 0.5858 0.5108 0.076 Uiso 1 1 calc R U .
C21 C 0.7164(5) 0.6651(5) 0.5067(3) 0.074(4) Uani 1 1 d G U .
H21 H 0.7323 0.6426 0.5301 0.089 Uiso 1 1 calc R U .
C22 C 0.7717(3) 0.7323(5) 0.4837(3) 0.070(4) Uani 1 1 d G U .
H22 H 0.8251 0.7552 0.4914 0.084 Uiso 1 1 calc R U .
C23 C 0.7481(4) 0.7656(4) 0.4491(3) 0.071(4) Uani 1 1 d G U .
H23 H 0.7855 0.8111 0.4335 0.085 Uiso 1 1 calc R U .
C24 C 0.6691(4) 0.7317(4) 0.4376(2) 0.061(3) Uani 1 1 d G U .
H24 H 0.6532 0.7543 0.4143 0.073 Uiso 1 1 calc R U .
C25 C 0.5393(5) 0.6088(5) 0.3708(4) 0.039(3) Uani 1 1 d . . .
H25 H 0.5811 0.6020 0.3805 0.046 Uiso 1 1 calc R U .
C26 C 0.5165(4) 0.5951(4) 0.32090(18) 0.038(3) Uani 1 1 d G . .
C27 C 0.5522(3) 0.5635(4) 0.2936(2) 0.048(3) Uani 1 1 d G . .
H27 H 0.5922 0.5562 0.3063 0.058 Uiso 1 1 calc R U .
C28 C 0.5288(4) 0.5425(4) 0.2476(2) 0.051(3) Uani 1 1 d G U .
H28 H 0.5530 0.5211 0.2292 0.061 Uiso 1 1 calc R U .
C29 C 0.4697(4) 0.5532(4) 0.22892(18) 0.049(3) Uani 1 1 d DG U .
H29 H 0.4539 0.5390 0.1978 0.058 Uiso 1 1 calc R U .
C30 C 0.4340(3) 0.5849(4) 0.2562(2) 0.038(3) Uani 1 1 d G . .
C31 C 0.4574(4) 0.6058(4) 0.3022(2) 0.035(3) Uani 1 1 d G . .
C32 C 0.3391(7) 0.5590(8) 0.1978(4) 0.073(4) Uani 1 1 d D U .
H32A H 0.3174 0.5880 0.1827 0.110 Uiso 1 1 calc R U .
H32B H 0.2976 0.5057 0.2036 0.110 Uiso 1 1 calc R U .
H32C H 0.3785 0.5584 0.1778 0.110 Uiso 1 1 calc R U .
O1W O 0.6408(9) 0.8331(11) 0.3188(6) 0.093(5) Uani 0.5 1 d D . P
H1O H 0.6405 0.8697 0.3330 0.112 Uiso 0.5 1 calc R U P
C1W C 0.5981(14) 0.8181(17) 0.2774(8) 0.093(5) Uani 0.5 1 d D . P
H1WA H 0.6280 0.8139 0.2519 0.112 Uiso 0.5 1 calc R U P
H1WB H 0.5880 0.8607 0.2713 0.112 Uiso 0.5 1 calc R U P
H1WC H 0.5487 0.7694 0.2804 0.112 Uiso 0.5 1 calc R U P
O2W O 0.522(3) 0.576(4) 0.7046(16) 0.204(16) Uani 0.25 1 d . . P
O3W O 0.774(3) 0.785(4) 0.3074(15) 0.204(16) Uani 0.25 1 d . . P
O4W O 0.3333 0.6667 0.0793(14) 0.204(16) Uani 0.4999 3 d S T P

loop_
_atom_site_aniso_label
_atom_site_aniso_U_11
_atom_site_aniso_U_22
_atom_site_aniso_U_33
_atom_site_aniso_U_23
_atom_site_aniso_U_13
_atom_site_aniso_U_12
Mn1 0.0200(7) 0.0192(7) 0.0233(9) -0.0005(6) -0.0022(6) 0.0076(6)
Mn2 0.0219(7) 0.0252(7) 0.0224(8) -0.0006(6) 0.0005(6) 0.0141(6)
Mn3 0.0081(5) 0.0081(5) 0.0150(10) 0.000 0.000 0.0041(3)
Cl1 0.0445(16) 0.0410(15) 0.0493(19) -0.0040(12) -0.0020(13) 0.0250(13)
Cl2 0.0433(15) 0.0385(15) 0.0514(19) 0.0021(12) 0.0033(13) 0.0176(12)
Na1 0.034(2) 0.034(2) 0.037(5) 0.000 0.000 0.0169(11)
Na2 0.037(2) 0.037(2) 0.035(5) 0.000 0.000 0.0185(12)
O1 0.028(4) 0.023(4) 0.043(6) -0.002(3) 0.002(3) 0.010(3)
O2 0.032(4) 0.034(4) 0.029(5) -0.004(3) -0.004(3) 0.014(3)
O3 0.047(5) 0.057(5) 0.043(5) 0.009(4) -0.010(4) 0.020(4)
O4 0.031(4) 0.034(4) 0.033(5) -0.003(3) -0.007(3) 0.017(3)
O5 0.043(4) 0.039(4) 0.043(6) 0.000(3) 0.000(3) 0.024(4)
O6 0.049(4) 0.046(4) 0.041(5) -0.005(3) -0.006(3) 0.027(4)
O7 0.025(4) 0.025(4) 0.053(9) 0.000 0.000 0.0126(19)
O8 0.029(4) 0.029(4) 0.034(8) 0.000 0.000 0.0145(19)
N1 0.040(5) 0.030(4) 0.029(5) 0.000(4) -0.008(4) 0.013(4)
N2 0.028(4) 0.037(5) 0.033(5) -0.003(4) 0.004(4) 0.014(4)
C1 0.057(7) 0.051(7) 0.038(8) 0.001(6) -0.006(5) 0.037(6)
C2 0.031(6) 0.040(6) 0.051(7) 0.000(5) -0.001(5) 0.011(5)
C3 0.039(6) 0.048(7) 0.035(7) 0.006(5) -0.004(5) 0.011(5)
C4 0.052(7) 0.056(8) 0.056(9) 0.017(6) -0.002(6) 0.022(6)
C5 0.027(7) 0.106(11) 0.092(12) 0.041(10) 0.012(7) 0.017(8)
C6 0.057(8) 0.052(8) 0.107(14) 0.019(8) -0.011(8) 0.007(7)
C7 0.085(9) 0.042(7) 0.065(10) 0.000(6) -0.001(7) 0.021(7)
C8 0.059(8) 0.040(7) 0.060(9) -0.004(6) -0.008(6) 0.010(6)
C9 0.037(6) 0.035(6) 0.053(8) 0.000(5) -0.006(5) 0.015(5)
C10 0.046(7) 0.040(6) 0.033(7) -0.001(5) 0.001(5) 0.016(5)
C11 0.036(6) 0.042(6) 0.058(6) -0.004(5) -0.007(6) 0.016(5)
C12 0.032(6) 0.048(7) 0.054(6) -0.013(5) -0.013(5) 0.018(5)
C13 0.050(7) 0.061(7) 0.041(8) -0.003(6) -0.005(6) 0.029(6)
C14 0.046(7) 0.047(7) 0.040(8) 0.008(5) 0.001(5) 0.025(6)
C15 0.046(7) 0.041(6) 0.035(7) -0.010(5) -0.009(5) 0.024(5)
C16 0.074(10) 0.067(9) 0.090(13) 0.031(8) -0.005(8) 0.018(8)
C17 0.031(6) 0.036(6) 0.035(7) 0.004(5) 0.004(5) 0.018(5)
C18 0.034(6) 0.043(6) 0.042(7) 0.000(5) 0.004(5) 0.021(5)
C19 0.038(6) 0.050(7) 0.052(8) -0.005(6) -0.002(5) 0.021(6)
C20 0.055(8) 0.091(9) 0.059(9) -0.005(7) -0.013(6) 0.046(7)
C21 0.076(9) 0.110(10) 0.054(10) -0.015(7) -0.016(7) 0.060(7)
C22 0.054(8) 0.104(10) 0.067(11) -0.023(7) -0.021(6) 0.050(7)
C23 0.043(5) 0.078(9) 0.083(11) -0.030(7) 0.002(6) 0.024(7)
C24 0.053(5) 0.069(8) 0.066(9) -0.016(7) -0.012(6) 0.035(6)
C25 0.033(6) 0.040(6) 0.044(7) -0.001(5) -0.005(5) 0.020(5)
C26 0.039(6) 0.033(6) 0.045(7) 0.004(5) 0.011(5) 0.021(5)
C27 0.050(7) 0.047(7) 0.049(8) -0.002(6) 0.002(6) 0.026(6)
C28 0.059(7) 0.059(7) 0.045(8) 0.004(6) 0.015(5) 0.038(6)
C29 0.052(7) 0.055(7) 0.041(8) -0.003(6) 0.006(5) 0.028(6)
C30 0.043(6) 0.038(6) 0.034(7) 0.001(5) 0.005(5) 0.021(5)
C31 0.035(6) 0.030(5) 0.043(8) 0.002(5) 0.004(5) 0.018(5)
C32 0.078(9) 0.104(11) 0.056(8) -0.030(7) -0.027(7) 0.058(9)
O1W 0.068(11) 0.106(12) 0.087(14) 0.010(11) 0.020(8) 0.030(10)
C1W 0.068(11) 0.106(12) 0.087(14) 0.010(11) 0.020(8) 0.030(10)
O2W 0.19(3) 0.39(5) 0.08(2) 0.00(3) -0.06(2) 0.18(4)
O3W 0.19(3) 0.39(5) 0.08(2) 0.00(3) -0.06(2) 0.18(4)
O4W 0.19(3) 0.39(5) 0.08(2) 0.00(3) -0.06(2) 0.18(4)

loop_
_atom_type_symbol
_atom_type_description
_atom_type_scat_dispersion_real
_atom_type_scat_dispersion_imag
_atom_type_scat_source
C C 0.0033 0.0016 'International Tables Vol C Tables 4.2.6.8 and 6.1.1.4'
H H 0.0000 0.0000 'International Tables Vol C Tables 4.2.6.8 and 6.1.1.4'
N N 0.0061 0.0033 'International Tables Vol C Tables 4.2.6.8 and 6.1.1.4'
O O 0.0106 0.0060 'International Tables Vol C Tables 4.2.6.8 and 6.1.1.4'
Na Na 0.0362 0.0249 'International Tables Vol C Tables 4.2.6.8 and 6.1.1.4'
Cl Cl 0.1484 0.1585 'International Tables Vol C Tables 4.2.6.8 and 6.1.1.4'
Mn Mn 0.3368 0.7283 'International Tables Vol C Tables 4.2.6.8 and 6.1.1.4'

loop_
_geom_angle_atom_site_label_1
_geom_angle_atom_site_label_2
_geom_angle_atom_site_label_3
_geom_angle
_geom_angle_site_symmetry_1
_geom_angle_site_symmetry_3
O1 Mn1 O7 93.2(4) . .
O1 Mn1 O2 172.0(3) . .
O7 Mn1 O2 92.7(4) . .
O1 Mn1 N1 85.0(3) . .
O7 Mn1 N1 176.5(3) . .
O2 Mn1 N1 89.4(3) . .
O1 Mn1 Cl1 92.01(19) . .
O7 Mn1 Cl1 83.84(7) . .
O2 Mn1 Cl1 94.0(2) . .
N1 Mn1 Cl1 93.3(2) . .
O1 Mn1 Cl1 90.08(19) . 3_565
O7 Mn1 Cl1 80.25(6) . 3_565
O2 Mn1 Cl1 85.58(19) . 3_565
N1 Mn1 Cl1 102.7(2) . 3_565
Cl1 Mn1 Cl1 164.04(8) . 3_565
O1 Mn1 Na1 146.1(2) . .
O7 Mn1 Na1 53.0(4) . .
O2 Mn1 Na1 40.0(2) . .
N1 Mn1 Na1 128.9(2) . .
Cl1 Mn1 Na1 85.69(7) . .
Cl1 Mn1 Na1 83.77(7) 3_565 .
O8 Mn2 O5 91.5(4) . .
O8 Mn2 O4 93.6(4) . .
O5 Mn2 O4 174.7(3) . .
O8 Mn2 N2 177.0(4) . .
O5 Mn2 N2 90.8(3) . .
O4 Mn2 N2 84.0(3) . .
O8 Mn2 Cl2 84.04(7) . .
O5 Mn2 Cl2 94.8(2) . .
O4 Mn2 Cl2 87.3(2) . .
N2 Mn2 Cl2 97.6(2) . .
O8 Mn2 Cl2 81.91(7) . 3_565
O5 Mn2 Cl2 85.5(2) . 3_565
O4 Mn2 Cl2 93.7(2) . 3_565
N2 Mn2 Cl2 96.4(2) . 3_565
Cl2 Mn2 Cl2 165.96(8) . 3_565
O8 Mn2 Na2 51.3(4) . .
O5 Mn2 Na2 40.5(2) . .
O4 Mn2 Na2 144.7(2) . .
N2 Mn2 Na2 131.2(2) . .
Cl2 Mn2 Na2 86.15(7) . .
Cl2 Mn2 Na2 85.00(7) 3_565 .
O4 Mn3 O4 91.2(3) . 2_665
O4 Mn3 O4 91.2(3) . 3_565
O4 Mn3 O4 91.2(3) 2_665 3_565
O4 Mn3 O1 84.3(2) . 3_565
O4 Mn3 O1 174.9(3) 2_665 3_565
O4 Mn3 O1 91.2(2) 3_565 3_565
O4 Mn3 O1 91.2(2) . .
O4 Mn3 O1 84.3(2) 2_665 .
O4 Mn3 O1 174.9(3) 3_565 .
O1 Mn3 O1 93.5(3) 3_565 .
O4 Mn3 O1 174.9(3) . 2_665
O4 Mn3 O1 91.2(2) 2_665 2_665
O4 Mn3 O1 84.3(2) 3_565 2_665
O1 Mn3 O1 93.5(3) 3_565 2_665
O1 Mn3 O1 93.5(3) . 2_665
Mn1 Cl1 Mn1 75.78(8) . 2_665
Mn2 Cl2 Mn2 73.96(8) . 2_665
O2 Na1 O2 103.1(3) 2_665 3_565
O2 Na1 O2 103.1(3) 2_665 .
O2 Na1 O2 103.1(3) 3_565 .
O2 Na1 O3 103.1(2) 2_665 3_565
O2 Na1 O3 66.5(2) 3_565 3_565
O2 Na1 O3 153.5(3) . 3_565
O2 Na1 O3 153.5(3) 2_665 .
O2 Na1 O3 103.1(2) 3_565 .
O2 Na1 O3 66.5(2) . .
O3 Na1 O3 91.4(3) 3_565 .
O2 Na1 O3 66.5(2) 2_665 2_665
O2 Na1 O3 153.5(3) 3_565 2_665
O2 Na1 O3 103.1(2) . 2_665
O3 Na1 O3 91.4(3) 3_565 2_665
O3 Na1 O3 91.4(3) . 2_665
O2 Na1 O7 64.7(2) 2_665 .
O2 Na1 O7 64.7(2) 3_565 .
O2 Na1 O7 64.7(2) . .
O3 Na1 O7 124.3(2) 3_565 .
O3 Na1 O7 124.3(2) . .
O3 Na1 O7 124.3(2) 2_665 .
O2 Na1 Mn1 31.62(19) 2_665 2_665
O2 Na1 Mn1 81.9(2) 3_565 2_665
O2 Na1 Mn1 85.4(2) . 2_665
O3 Na1 Mn1 115.5(2) 3_565 2_665
O3 Na1 Mn1 151.9(2) . 2_665
O3 Na1 Mn1 95.80(19) 2_665 2_665
O7 Na1 Mn1 33.21(7) . 2_665
O2 Na1 Mn1 85.4(2) 2_665 3_565
O2 Na1 Mn1 31.62(19) 3_565 3_565
O2 Na1 Mn1 81.9(2) . 3_565
O3 Na1 Mn1 95.80(19) 3_565 3_565
O3 Na1 Mn1 115.5(2) . 3_565
O3 Na1 Mn1 151.9(2) 2_665 3_565
O7 Na1 Mn1 33.21(7) . 3_565
Mn1 Na1 Mn1 56.63(11) 2_665 3_565
O2 Na1 Mn1 81.9(2) 2_665 .
O2 Na1 Mn1 85.4(2) 3_565 .
O2 Na1 Mn1 31.6(2) . .
O3 Na1 Mn1 151.9(2) 3_565 .
O3 Na1 Mn1 95.80(19) . .
O3 Na1 Mn1 115.5(2) 2_665 .
O7 Na1 Mn1 33.21(7) . .
Mn1 Na1 Mn1 56.63(11) 2_665 .
Mn1 Na1 Mn1 56.63(11) 3_565 .
O5 Na2 O5 103.1(3) . 2_665
O5 Na2 O5 103.1(3) . 3_565
O5 Na2 O5 103.1(3) 2_665 3_565
O5 Na2 O6 108.1(2) . 2_665
O5 Na2 O6 67.6(3) 2_665 2_665
O5 Na2 O6 148.7(3) 3_565 2_665
O5 Na2 O6 67.6(3) . .
O5 Na2 O6 148.7(3) 2_665 .
O5 Na2 O6 108.1(2) 3_565 .
O6 Na2 O6 86.5(3) 2_665 .
O5 Na2 O6 148.7(3) . 3_565
O5 Na2 O6 108.1(2) 2_665 3_565
O5 Na2 O6 67.6(3) 3_565 3_565
O6 Na2 O6 86.5(3) 2_665 3_565
O6 Na2 O6 86.5(3) . 3_565
O5 Na2 O8 64.7(2) . .
O5 Na2 O8 64.7(2) 2_665 .
O5 Na2 O8 64.7(2) 3_565 .
O6 Na2 O8 127.7(2) 2_665 .
O6 Na2 O8 127.7(2) . .
O6 Na2 O8 127.7(2) 3_565 .
O5 Na2 Mn2 31.6(2) . .
O5 Na2 Mn2 81.8(2) 2_665 .
O5 Na2 Mn2 85.5(3) 3_565 .
O6 Na2 Mn2 120.60(18) 2_665 .
O6 Na2 Mn2 97.92(18) . .
O6 Na2 Mn2 152.7(2) 3_565 .
O8 Na2 Mn2 33.25(7) . .
O5 Na2 Mn2 85.5(3) . 2_665
O5 Na2 Mn2 31.6(2) 2_665 2_665
O5 Na2 Mn2 81.8(2) 3_565 2_665
O6 Na2 Mn2 97.91(18) 2_665 2_665
O6 Na2 Mn2 152.7(2) . 2_665
O6 Na2 Mn2 120.59(18) 3_565 2_665
O8 Na2 Mn2 33.24(7) . 2_665
Mn2 Na2 Mn2 56.69(11) . 2_665
O5 Na2 Mn2 81.8(2) . 3_565
O5 Na2 Mn2 85.5(3) 2_665 3_565
O5 Na2 Mn2 31.6(2) 3_565 3_565
O6 Na2 Mn2 152.7(2) 2_665 3_565
O6 Na2 Mn2 120.60(18) . 3_565
O6 Na2 Mn2 97.91(18) 3_565 3_565
O8 Na2 Mn2 33.24(7) . 3_565
Mn2 Na2 Mn2 56.69(11) . 3_565
Mn2 Na2 Mn2 56.69(11) 2_665 3_565
C1 O1 Mn1 113.5(6) . .
C1 O1 Mn3 123.0(7) . .
Mn1 O1 Mn3 123.4(3) . .
C15 O2 Mn1 125.0(6) . .
C15 O2 Na1 122.6(7) . .
Mn1 O2 Na1 108.4(3) . .
C14 O3 C16 114.6(9) . .
C14 O3 Na1 118.9(6) . .
C16 O3 Na1 126.1(7) . .
C17 O4 Mn2 109.5(6) . .
C17 O4 Mn3 121.7(6) . .
Mn2 O4 Mn3 126.1(3) . .
C31 O5 Mn2 130.3(5) . .
C31 O5 Na2 120.6(6) . .
Mn2 O5 Na2 107.9(3) . .
C30 O6 C32 116.4(7) . .
C30 O6 Na2 115.9(5) . .
C32 O6 Na2 127.6(6) . .
Mn1 O7 Mn1 119.56(9) 2_665 3_565
Mn1 O7 Mn1 119.56(9) 2_665 .
Mn1 O7 Mn1 119.56(9) 3_565 .
Mn1 O7 Na1 93.8(4) 2_665 .
Mn1 O7 Na1 93.8(4) 3_565 .
Mn1 O7 Na1 93.8(4) . .
Mn2 O8 Mn2 119.09(12) 2_665 3_565
Mn2 O8 Mn2 119.09(12) 2_665 .
Mn2 O8 Mn2 119.09(12) 3_565 .
Mn2 O8 Na2 95.5(4) 2_665 .
Mn2 O8 Na2 95.5(4) 3_565 .
Mn2 O8 Na2 95.5(4) . .
C9 N1 C2 124.9(8) . .
C9 N1 Mn1 126.9(7) . .
C2 N1 Mn1 108.1(6) . .
C25 N2 C18 118.7(8) . .
C25 N2 Mn2 127.5(7) . .
C18 N2 Mn2 113.5(5) . .
O1 C1 C2 107.4(8) . .
O1 C1 H1A 110.2 . .
C2 C1 H1A 110.2 . .
O1 C1 H1B 110.2 . .
C2 C1 H1B 110.2 . .
H1A C1 H1B 108.5 . .
N1 C2 C3 116.1(7) . .
N1 C2 C1 101.5(8) . .
C3 C2 C1 115.7(8) . .
N1 C2 H2 107.7 . .
C3 C2 H2 107.7 . .
C1 C2 H2 107.7 . .
C4 C3 C8 120.0 . .
C4 C3 C2 123.8(6) . .
C8 C3 C2 116.2(6) . .
C3 C4 C5 120.0 . .
C3 C4 H4 120.0 . .
C5 C4 H4 120.0 . .
C6 C5 C4 120.0 . .
C6 C5 H5 120.0 . .
C4 C5 H5 120.0 . .
C5 C6 C7 120.0 . .
C5 C6 H6 120.0 . .
C7 C6 H6 120.0 . .
C8 C7 C6 120.0 . .
C8 C7 H7 120.0 . .
C6 C7 H7 120.0 . .
C7 C8 C3 120.0 . .
C7 C8 H8 120.0 . .
C3 C8 H8 120.0 . .
N1 C9 C10 125.2(9) . .
N1 C9 H9 117.4 . .
C10 C9 H9 117.4 . .
C9 C10 C11 119.3(9) . .
C9 C10 C15 121.5(10) . .
C11 C10 C15 119.1(10) . .
C12 C11 C10 121.5(10) . .
C12 C11 H11 119.3 . .
C10 C11 H11 119.3 . .
C11 C12 C13 121.4(10) . .
C11 C12 H12 119.3 . .
C13 C12 H12 119.3 . .
C12 C13 C14 119.5(10) . .
C12 C13 H13 120.3 . .
C14 C13 H13 120.3 . .
O3 C14 C13 125.8(10) . .
O3 C14 C15 113.6(9) . .
C13 C14 C15 120.6(10) . .
O2 C15 C10 124.0(10) . .
O2 C15 C14 118.2(9) . .
C10 C15 C14 117.8(9) . .
O3 C16 H16A 109.5 . .
O3 C16 H16B 109.5 . .
H16A C16 H16B 109.5 . .
O3 C16 H16C 109.5 . .
H16A C16 H16C 109.5 . .
H16B C16 H16C 109.5 . .
O4 C17 C18 109.9(8) . .
O4 C17 H17A 109.7 . .
C18 C17 H17A 109.7 . .
O4 C17 H17B 109.7 . .
C18 C17 H17B 109.7 . .
H17A C17 H17B 108.2 . .
N2 C18 C19 115.6(7) . .
N2 C18 C17 104.0(7) . .
C19 C18 C17 111.0(7) . .
N2 C18 H18 108.6 . .
C19 C18 H18 108.6 . .
C17 C18 H18 108.6 . .
C20 C19 C24 120.0 . .
C20 C19 C18 119.4(6) . .
C24 C19 C18 120.4(6) . .
C21 C20 C19 120.0 . .
C21 C20 H20 120.0 . .
C19 C20 H20 120.0 . .
C20 C21 C22 120.0 . .
C20 C21 H21 120.0 . .
C22 C21 H21 120.0 . .
C21 C22 C23 120.0 . .
C21 C22 H22 120.0 . .
C23 C22 H22 120.0 . .
C22 C23 C24 120.0 . .
C22 C23 H23 120.0 . .
C24 C23 H23 120.0 . .
C23 C24 C19 120.0 . .
C23 C24 H24 120.0 . .
C19 C24 H24 120.0 . .
N2 C25 C26 124.3(8) . .
N2 C25 H25 117.8 . .
C26 C25 H25 117.8 . .
C27 C26 C31 120.0 . .
C27 C26 C25 116.7(6) . .
C31 C26 C25 123.0(6) . .
C26 C27 C28 120.0 . .
C26 C27 H27 120.0 . .
C28 C27 H27 120.0 . .
C29 C28 C27 120.0 . .
C29 C28 H28 120.0 . .
C27 C28 H28 120.0 . .
C28 C29 C30 120.0 . .
C28 C29 H29 120.0 . .
C30 C29 H29 120.0 . .
O6 C30 C29 123.2(5) . .
O6 C30 C31 116.8(5) . .
C29 C30 C31 120.0 . .
O5 C31 C30 118.4(5) . .
O5 C31 C26 121.5(5) . .
C30 C31 C26 120.0 . .
O6 C32 H32A 109.5 . .
O6 C32 H32B 109.5 . .
H32A C32 H32B 109.5 . .
O6 C32 H32C 109.5 . .
H32A C32 H32C 109.5 . .
H32B C32 H32C 109.5 . .
C1W O1W H1O 109.5 . .
O1W C1W H1WA 109.5 . .
O1W C1W H1WB 109.5 . .
H1WA C1W H1WB 109.5 . .
O1W C1W H1WC 109.5 . .
H1WA C1W H1WC 109.5 . .
H1WB C1W H1WC 109.5 . .

loop_
_geom_bond_atom_site_label_1
_geom_bond_atom_site_label_2
_geom_bond_distance
_geom_bond_site_symmetry_2
Mn1 O1 1.852(8) .
Mn1 O7 1.8816(15) .
Mn1 O2 1.894(7) .
Mn1 N1 1.984(7) .
Mn1 Cl1 2.581(3) .
Mn1 Cl1 2.711(3) 3_565
Mn1 Na1 3.428(6) .
Mn2 O8 1.8793(16) .
Mn2 O5 1.880(8) .
Mn2 O4 1.894(8) .
Mn2 N2 1.968(7) .
Mn2 Cl2 2.655(3) .
Mn2 Cl2 2.730(3) 3_565
Mn2 Na2 3.412(6) .
Mn3 O4 2.196(7) .
Mn3 O4 2.196(7) 2_665
Mn3 O4 2.196(7) 3_565
Mn3 O1 2.207(7) 3_565
Mn3 O1 2.207(7) .
Mn3 O1 2.207(7) 2_665
Cl1 Mn1 2.711(3) 2_665
Cl2 Mn2 2.730(3) 2_665
Na1 O2 2.320(7) 2_665
Na1 O2 2.320(7) 3_565
Na1 O2 2.321(7) .
Na1 O3 2.438(8) 3_565
Na1 O3 2.438(8) .
Na1 O3 2.438(8) 2_665
Na1 O7 2.742(14) .
Na1 Mn1 3.428(6) 2_665
Na1 Mn1 3.428(6) 3_565
Na2 O5 2.328(7) .
Na2 O5 2.328(7) 2_665
Na2 O5 2.328(7) 3_565
Na2 O6 2.439(8) 2_665
Na2 O6 2.439(8) .
Na2 O6 2.439(8) 3_565
Na2 O8 2.674(13) .
Na2 Mn2 3.412(6) 2_665
Na2 Mn2 3.412(6) 3_565
O1 C1 1.424(12) .
O2 C15 1.333(11) .
O3 C14 1.380(12) .
O3 C16 1.413(13) .
O4 C17 1.436(11) .
O5 C31 1.344(8) .
O6 C30 1.379(8) .
O6 C32 1.404(10) .
O7 Mn1 1.8816(15) 2_665
O7 Mn1 1.8816(15) 3_565
O8 Mn2 1.8793(17) 2_665
O8 Mn2 1.8793(17) 3_565
N1 C9 1.270(11) .
N1 C2 1.457(12) .
N2 C25 1.277(11) .
N2 C18 1.486(11) .
C1 C2 1.579(13) .
C1 H1A 0.9800 .
C1 H1B 0.9800 .
C2 C3 1.537(10) .
C2 H2 0.9900 .
C3 C4 1.3900 .
C3 C8 1.3900 .
C4 C5 1.3900 .
C4 H4 0.9400 .
C5 C6 1.3900 .
C5 H5 0.9400 .
C6 C7 1.3900 .
C6 H6 0.9400 .
C7 C8 1.3900 .
C7 H7 0.9400 .
C8 H8 0.9400 .
C9 C10 1.400(14) .
C9 H9 0.9400 .
C10 C11 1.404(13) .
C10 C15 1.418(13) .
C11 C12 1.359(13) .
C11 H11 0.9400 .
C12 C13 1.367(14) .
C12 H12 0.9400 .
C13 C14 1.405(14) .
C13 H13 0.9400 .
C14 C15 1.427(14) .
C16 H16A 0.9700 .
C16 H16B 0.9700 .
C16 H16C 0.9700 .
C17 C18 1.521(12) .
C17 H17A 0.9800 .
C17 H17B 0.9800 .
C18 C19 1.504(10) .
C18 H18 0.9900 .
C19 C20 1.3900 .
C19 C24 1.3900 .
C20 C21 1.3900 .
C20 H20 0.9400 .
C21 C22 1.3900 .
C21 H21 0.9400 .
C22 C23 1.3900 .
C22 H22 0.9400 .
C23 C24 1.3900 .
C23 H23 0.9400 .
C24 H24 0.9400 .
C25 C26 1.483(11) .
C25 H25 0.9400 .
C26 C27 1.3900 .
C26 C31 1.3900 .
C27 C28 1.3900 .
C27 H27 0.9400 .
C28 C29 1.3900 .
C28 H28 0.9400 .
C29 C30 1.3900 .
C29 H29 0.9400 .
C30 C31 1.3900 .
C32 H32A 0.9700 .
C32 H32B 0.9700 .
C32 H32C 0.9700 .
O1W C1W 1.397(13) .
O1W H1O 0.8300 .
C1W H1WA 0.9700 .
C1W H1WB 0.9700 .
C1W H1WC 0.9700 .

loop_
_platon_squeeze_void_nr
_platon_squeeze_void_average_x
_platon_squeeze_void_average_y
_platon_squeeze_void_average_z
_platon_squeeze_void_volume
_platon_squeeze_void_count_electrons
_platon_squeeze_void_content
1 0.333 0.667 0.015 489 51 ' '
2 0.000 0.000 0.348 485 50 ' '
3 0.667 0.333 0.682 486 50 ' '
